data_4083927
loop_
_publ_author_name
'Bashir, Oumar'
'Piche, Laurence'
'Claverie, Jerome P.'

_publ_section_title
;
 18-Electron Ruthenium Phosphine Sulfonate Catalysts for Olefin Metathesis
;
_journal_issue 14
_journal_name_full Organometallics
_journal_page_first 3695
_journal_paper_doi 10.1021/om500212x
_journal_volume 33
_journal_year 2014
_chemical_formula_sum 'C44 H37 Cl3 O3 P2 Ru S'
_chemical_formula_weight 915.16
_chemical_name_systematic
; 
 ? 
;
_space_group_IT_number 9
_symmetry_space_group_name_Hall 'C -2yc'
_symmetry_space_group_name_H-M 'C 1 c 1'
_atom_sites_solution_hydrogens geom
_atom_sites_solution_primary direct
_atom_sites_solution_secondary difmap
_audit_creation_method SHELXL-97
_cell_angle_alpha 90.00
_cell_angle_beta 111.093(3)
_cell_angle_gamma 90.00
_cell_formula_units_Z 4
_cell_length_a 19.161(3)
_cell_length_b 10.5861(18)
_cell_length_c 21.331(4)
_cell_measurement_temperature 200(2)
_cell_volume 4036.9(12)
_computing_structure_refinement 'SHELXL-97 (Sheldrick, 2008)'
_computing_structure_solution 'SHELXS-97 (Sheldrick, 2008)'
_diffrn_ambient_temperature 200(2)
_diffrn_detector_area_resol_mean 8.33
_diffrn_measured_fraction_theta_full 0.999
_diffrn_measured_fraction_theta_max 0.999
_diffrn_measurement_device_type 'Bruker AXS APEX diffractometer'
_diffrn_measurement_method '\f and \w scans'
_diffrn_radiation_monochromator graphite
_diffrn_radiation_source 'fine-focus sealed tube'
_diffrn_radiation_type MoK\a
_diffrn_radiation_wavelength 0.71073
_diffrn_reflns_av_R_equivalents 0.0969
_diffrn_reflns_av_sigmaI/netI 0.1230
_diffrn_reflns_limit_h_max 24
_diffrn_reflns_limit_h_min -24
_diffrn_reflns_limit_k_max 13
_diffrn_reflns_limit_k_min -13
_diffrn_reflns_limit_l_max 27
_diffrn_reflns_limit_l_min -27
_diffrn_reflns_number 25959
_diffrn_reflns_theta_full 25.00
_diffrn_reflns_theta_max 27.47
_diffrn_reflns_theta_min 2.05
_exptl_absorpt_coefficient_mu 0.758
_exptl_absorpt_correction_T_max 0.9545
_exptl_absorpt_correction_T_min 0.8750
_exptl_absorpt_correction_type multi-scan
_exptl_absorpt_process_details 'APEX2 (Bruker, 2007)'
_exptl_crystal_density_method 'not measured'
_exptl_crystal_F_000 1864
_exptl_crystal_size_max 0.18
_exptl_crystal_size_mid 0.07
_exptl_crystal_size_min 0.06
_refine_diff_density_max 0.901
_refine_diff_density_min -0.766
_refine_diff_density_rms 0.110
_refine_ls_abs_structure_details 'Flack H D (1983), Acta Cryst. A39, 876-881'
_refine_ls_abs_structure_Flack -0.03(4)
_refine_ls_extinction_method none
_refine_ls_goodness_of_fit_ref 0.992
_refine_ls_hydrogen_treatment mixed
_refine_ls_matrix_type full
_refine_ls_number_parameters 492
_refine_ls_number_reflns 9198
_refine_ls_number_restraints 172
_refine_ls_restrained_S_all 0.986
_refine_ls_R_factor_all 0.1031
_refine_ls_R_factor_gt 0.0585
_refine_ls_shift/su_max 0.000
_refine_ls_shift/su_mean 0.000
_refine_ls_structure_factor_coef Fsqd
_refine_ls_weighting_details 'calc w=1/[\s^2^(Fo^2^)+(0.0499P)^2^+0.0000P] where P=(Fo^2^+2Fc^2^)/3'
_refine_ls_weighting_scheme calc
_refine_ls_wR_factor_gt 0.1081
_refine_ls_wR_factor_ref 0.1287
_reflns_number_gt 6240
_reflns_number_total 9198
_reflns_threshold_expression >2sigma(I)
_cod_data_source_file om500212x_si_002.cif
_cod_data_source_block catalyst_1a
_cod_depositor_comments 'Adding full bibliography for 4083927--4083930.cif.'
_cod_original_sg_symbol_H-M Cc
_cod_database_code 4083927

loop_
_symmetry_equiv_pos_as_xyz
'x, y, z'
'x, -y, z+1/2'
'x+1/2, y+1/2, z'
'x+1/2, -y+1/2, z+1/2'

loop_
_atom_site_label
_atom_site_type_symbol
_atom_site_fract_x
_atom_site_fract_y
_atom_site_fract_z
_atom_site_U_iso_or_equiv
_atom_site_adp_type
_atom_site_occupancy
_atom_site_symmetry_multiplicity
_atom_site_calc_flag
_atom_site_refinement_flags
_atom_site_disorder_assembly
_atom_site_disorder_group
Ru Ru -0.01530(2) 0.45632(5) 0.01431(2) 0.02305(12) Uani 1 1 d U . .
S1 S -0.15905(9) 0.36922(16) -0.06680(9) 0.0284(4) Uani 1 1 d U . .
P1 P -0.06067(9) 0.62761(16) -0.05818(9) 0.0234(4) Uani 1 1 d U . .
P2 P 0.05197(10) 0.56997(17) 0.10830(9) 0.0258(4) Uani 1 1 d U . .
O1 O -0.1464(3) 0.4404(4) -0.0036(2) 0.0303(10) Uani 1 1 d U . .
O2 O -0.0848(2) 0.3297(4) -0.0677(2) 0.0278(10) Uani 1 1 d U . .
O3 O -0.2136(3) 0.2702(5) -0.0811(3) 0.0420(13) Uani 1 1 d U . .
Cl1 Cl 0.00021(11) 0.27392(17) 0.08328(9) 0.0387(5) Uani 1 1 d U . .
C1 C 0.0688(3) 0.4520(6) -0.0105(3) 0.0268(13) Uani 1 1 d U . .
H1 H 0.0984 0.5265 -0.0015 0.032 Uiso 1 1 calc R . .
C2 C 0.0945(4) 0.3499(6) -0.0414(3) 0.0276(14) Uani 1 1 d U . .
C3 C 0.1513(4) 0.3730(8) -0.0666(4) 0.0414(18) Uani 1 1 d U . .
H3 H 0.1725 0.4551 -0.0624 0.050 Uiso 1 1 calc R . .
C4 C 0.1775(5) 0.2773(9) -0.0978(4) 0.057(2) Uani 1 1 d U . .
H4 H 0.2159 0.2946 -0.1151 0.069 Uiso 1 1 calc R . .
C5 C 0.1476(5) 0.1588(9) -0.1033(4) 0.060(2) Uani 1 1 d U . .
H5 H 0.1653 0.0943 -0.1248 0.072 Uiso 1 1 calc R . .
C6 C 0.0927(5) 0.1310(8) -0.0786(4) 0.048(2) Uani 1 1 d U . .
H6 H 0.0731 0.0477 -0.0827 0.058 Uiso 1 1 calc R . .
C7 C 0.0653(4) 0.2244(7) -0.0473(4) 0.0376(17) Uani 1 1 d U . .
H7 H 0.0274 0.2046 -0.0300 0.045 Uiso 1 1 calc R . .
C8 C 0.0010(3) 0.6730(5) -0.1022(3) 0.0228(13) Uani 1 1 d U . .
C9 C 0.0005(4) 0.5981(7) -0.1562(4) 0.0359(17) Uani 1 1 d U . .
H9 H -0.0373 0.5360 -0.1739 0.043 Uiso 1 1 calc R . .
C10 C 0.0544(4) 0.6137(7) -0.1841(4) 0.0381(18) Uani 1 1 d U . .
H10 H 0.0520 0.5647 -0.2221 0.046 Uiso 1 1 calc R . .
C11 C 0.1118(4) 0.6993(7) -0.1578(4) 0.0404(18) Uani 1 1 d U . .
H11 H 0.1493 0.7085 -0.1769 0.049 Uiso 1 1 calc R . .
C12 C 0.1139(4) 0.7716(7) -0.1030(4) 0.0379(17) Uani 1 1 d U . .
H12 H 0.1536 0.8300 -0.0839 0.046 Uiso 1 1 calc R . .
C13 C 0.0590(4) 0.7597(6) -0.0758(3) 0.0297(15) Uani 1 1 d U . .
H13 H 0.0607 0.8109 -0.0387 0.036 Uiso 1 1 calc R . .
C14 C -0.0914(3) 0.7723(6) -0.0286(3) 0.0249(14) Uani 1 1 d U . .
C15 C -0.0854(4) 0.8903(6) -0.0537(4) 0.0335(17) Uani 1 1 d U . .
H15 H -0.0637 0.8988 -0.0871 0.040 Uiso 1 1 calc R . .
C16 C -0.1111(5) 0.9974(8) -0.0303(4) 0.048(2) Uani 1 1 d U . .
H16 H -0.1057 1.0788 -0.0468 0.058 Uiso 1 1 calc R . .
C17 C -0.1446(5) 0.9837(8) 0.0171(5) 0.054(2) Uani 1 1 d U . .
H17 H -0.1629 1.0558 0.0329 0.065 Uiso 1 1 calc R . .
C18 C -0.1513(4) 0.8650(8) 0.0415(4) 0.0460(19) Uani 1 1 d U . .
H18 H -0.1736 0.8559 0.0745 0.055 Uiso 1 1 calc R . .
C19 C -0.1260(4) 0.7610(7) 0.0184(4) 0.0340(16) Uani 1 1 d U . .
H19 H -0.1321 0.6797 0.0347 0.041 Uiso 1 1 calc R . .
C20 C -0.1475(4) 0.5897(6) -0.1289(3) 0.0246(14) Uani 1 1 d U . .
C21 C -0.1744(4) 0.6761(7) -0.1824(3) 0.0309(15) Uani 1 1 d U . .
H21 H -0.1478 0.7526 -0.1807 0.037 Uiso 1 1 calc R . .
C22 C -0.2382(4) 0.6524(7) -0.2372(4) 0.0376(17) Uani 1 1 d U . .
H22 H -0.2542 0.7115 -0.2731 0.045 Uiso 1 1 calc R . .
C23 C -0.2785(4) 0.5450(8) -0.2405(4) 0.0400(18) Uani 1 1 d U . .
H23 H -0.3225 0.5298 -0.2785 0.048 Uiso 1 1 calc R . .
C24 C -0.2554(4) 0.4571(7) -0.1880(3) 0.0325(15) Uani 1 1 d U . .
H24 H -0.2836 0.3823 -0.1902 0.039 Uiso 1 1 calc R . .
C25 C -0.1905(4) 0.4798(6) -0.1324(3) 0.0257(15) Uani 1 1 d U . .
C26 C -0.0054(4) 0.6092(6) 0.1591(3) 0.0262(14) Uani 1 1 d U . .
C27 C -0.0679(4) 0.5329(7) 0.1508(4) 0.0347(16) Uani 1 1 d U . .
H27 H -0.0805 0.4671 0.1183 0.042 Uiso 1 1 calc R . .
C28 C -0.1111(5) 0.5531(8) 0.1894(4) 0.0442(18) Uani 1 1 d U . .
H28 H -0.1535 0.5012 0.1831 0.053 Uiso 1 1 calc R . .
C29 C -0.0933(4) 0.6488(8) 0.2376(4) 0.0426(19) Uani 1 1 d U . .
H29 H -0.1235 0.6625 0.2639 0.051 Uiso 1 1 calc R . .
C30 C -0.0319(5) 0.7228(8) 0.2465(4) 0.047(2) Uani 1 1 d U . .
H30 H -0.0191 0.7871 0.2798 0.056 Uiso 1 1 calc R . .
C31 C 0.0125(4) 0.7049(7) 0.2070(3) 0.0347(16) Uani 1 1 d U . .
H31 H 0.0545 0.7579 0.2130 0.042 Uiso 1 1 calc R . .
C32 C 0.0961(4) 0.7187(7) 0.0976(3) 0.0293(15) Uani 1 1 d U . .
C33 C 0.0637(4) 0.8354(7) 0.0938(3) 0.0325(16) Uani 1 1 d U . .
H33 H 0.0169 0.8420 0.0995 0.039 Uiso 1 1 calc R . .
C34 C 0.0975(5) 0.9441(7) 0.0818(4) 0.0400(18) Uani 1 1 d U . .
H34 H 0.0741 1.0241 0.0794 0.048 Uiso 1 1 calc R . .
C35 C 0.1648(5) 0.9348(7) 0.0735(4) 0.0452(19) Uani 1 1 d U . .
H35 H 0.1877 1.0087 0.0644 0.054 Uiso 1 1 calc R . .
C36 C 0.1999(4) 0.8199(7) 0.0780(4) 0.0434(19) Uani 1 1 d U . .
H36 H 0.2470 0.8148 0.0726 0.052 Uiso 1 1 calc R . .
C37 C 0.1665(4) 0.7123(7) 0.0904(4) 0.0360(17) Uani 1 1 d U . .
H37 H 0.1910 0.6331 0.0941 0.043 Uiso 1 1 calc R . .
C38 C 0.1335(4) 0.4891(7) 0.1678(3) 0.0249(15) Uani 1 1 d U . .
C39 C 0.1682(4) 0.5353(6) 0.2333(3) 0.0314(15) Uani 1 1 d U . .
H39 H 0.1480 0.6069 0.2476 0.038 Uiso 1 1 calc R . .
C40 C 0.2316(4) 0.4774(7) 0.2770(4) 0.0397(18) Uani 1 1 d U . .
H40 H 0.2536 0.5089 0.3215 0.048 Uiso 1 1 calc R . .
C41 C 0.2627(4) 0.3782(7) 0.2584(4) 0.0409(18) Uani 1 1 d U . .
H41 H 0.3055 0.3387 0.2898 0.049 Uiso 1 1 calc R . .
C42 C 0.2322(4) 0.3333(8) 0.1931(4) 0.049(2) Uani 1 1 d U . .
H42 H 0.2558 0.2661 0.1788 0.059 Uiso 1 1 calc R . .
C43 C 0.1681(4) 0.3862(7) 0.1493(4) 0.0379(18) Uani 1 1 d U . .
H43 H 0.1464 0.3525 0.1052 0.046 Uiso 1 1 calc R . .
C44 C 0.4506(5) 0.6389(11) 0.2038(7) 0.068(4) Uani 0.779(16) 1 d PDU A 1
H44A H 0.4621 0.7165 0.2316 0.082 Uiso 0.779(16) 1 calc PR A 1
H44B H 0.4432 0.6646 0.1572 0.082 Uiso 0.779(16) 1 calc PR A 1
C44' C 0.4613(8) 0.552(3) 0.2747(16) 0.035(9) Uiso 0.221(16) 1 d PDU A 2
H44C H 0.4738 0.6211 0.3080 0.042 Uiso 0.221(16) 1 calc PR A 2
H44D H 0.4602 0.4709 0.2979 0.042 Uiso 0.221(16) 1 calc PR A 2
Cl2 Cl 0.3685(2) 0.5819(4) 0.2039(2) 0.1482(18) Uani 1 1 d DU . .
Cl3 Cl 0.5277(2) 0.5444(3) 0.2314(2) 0.1279(14) Uani 1 1 d DU . .

loop_
_atom_site_aniso_label
_atom_site_aniso_U_11
_atom_site_aniso_U_22
_atom_site_aniso_U_33
_atom_site_aniso_U_23
_atom_site_aniso_U_13
_atom_site_aniso_U_12
Ru 0.0236(2) 0.0199(2) 0.0248(3) 0.0008(3) 0.00771(19) 0.0011(3)
S1 0.0244(9) 0.0248(9) 0.0346(10) -0.0012(8) 0.0090(8) -0.0020(7)
P1 0.0246(9) 0.0200(9) 0.0242(9) -0.0002(7) 0.0071(7) 0.0005(7)
P2 0.0267(10) 0.0258(10) 0.0231(9) 0.0017(7) 0.0066(8) 0.0036(8)
O1 0.034(2) 0.029(3) 0.028(2) -0.001(2) 0.011(2) -0.003(2)
O2 0.023(2) 0.022(2) 0.036(3) -0.001(2) 0.008(2) 0.0003(18)
O3 0.031(3) 0.033(3) 0.059(3) -0.001(2) 0.013(3) -0.012(2)
Cl1 0.0488(12) 0.0252(9) 0.0412(11) 0.0090(8) 0.0150(9) 0.0030(8)
C1 0.024(3) 0.022(3) 0.029(4) 0.000(3) 0.003(3) 0.006(3)
C2 0.027(4) 0.028(3) 0.027(4) 0.002(3) 0.009(3) 0.007(3)
C3 0.038(4) 0.047(4) 0.039(4) -0.002(4) 0.013(4) 0.004(3)
C4 0.052(5) 0.077(6) 0.056(6) -0.005(5) 0.035(5) 0.019(4)
C5 0.069(6) 0.070(6) 0.054(6) -0.016(5) 0.037(5) 0.020(5)
C6 0.066(6) 0.030(4) 0.050(5) 0.000(4) 0.024(4) 0.011(4)
C7 0.042(4) 0.032(4) 0.040(4) -0.005(3) 0.016(4) 0.007(3)
C8 0.026(3) 0.017(3) 0.024(3) 0.003(3) 0.008(3) 0.002(3)
C9 0.038(4) 0.039(4) 0.037(4) -0.014(3) 0.020(3) -0.008(3)
C10 0.042(5) 0.045(5) 0.030(4) -0.009(3) 0.016(3) -0.007(4)
C11 0.042(4) 0.035(4) 0.048(5) -0.002(3) 0.020(4) -0.005(3)
C12 0.041(4) 0.024(4) 0.051(5) 0.003(3) 0.018(4) -0.008(3)
C13 0.031(4) 0.026(4) 0.028(4) 0.002(3) 0.005(3) -0.002(3)
C14 0.022(3) 0.020(3) 0.025(3) -0.006(3) 0.000(3) -0.002(3)
C15 0.033(4) 0.027(4) 0.034(4) 0.004(3) 0.004(3) 0.004(3)
C16 0.053(6) 0.025(4) 0.061(6) 0.000(4) 0.014(4) 0.005(4)
C17 0.058(6) 0.036(4) 0.068(6) -0.012(4) 0.020(4) 0.015(4)
C18 0.046(5) 0.046(5) 0.050(5) -0.009(4) 0.022(4) 0.002(4)
C19 0.034(4) 0.030(4) 0.038(4) -0.005(3) 0.013(3) 0.002(3)
C20 0.022(3) 0.029(4) 0.022(3) -0.004(3) 0.007(3) 0.002(3)
C21 0.030(4) 0.032(4) 0.031(4) 0.005(3) 0.012(3) 0.004(3)
C22 0.032(4) 0.046(5) 0.029(4) 0.005(3) 0.003(3) 0.010(3)
C23 0.032(4) 0.058(5) 0.025(4) -0.001(4) 0.003(3) 0.005(4)
C24 0.028(4) 0.039(4) 0.028(3) -0.011(3) 0.007(3) -0.004(3)
C25 0.018(3) 0.028(4) 0.030(3) -0.005(3) 0.007(3) 0.002(3)
C26 0.030(4) 0.025(4) 0.023(3) 0.007(3) 0.009(3) 0.006(3)
C27 0.036(4) 0.037(4) 0.034(4) 0.007(3) 0.015(3) 0.010(3)
C28 0.040(4) 0.056(5) 0.040(4) 0.010(4) 0.018(4) 0.009(4)
C29 0.046(5) 0.050(5) 0.039(4) 0.015(4) 0.024(4) 0.026(4)
C30 0.067(6) 0.041(5) 0.038(5) -0.004(4) 0.023(4) 0.016(4)
C31 0.044(4) 0.033(4) 0.026(4) 0.005(3) 0.011(3) 0.008(3)
C32 0.033(4) 0.031(3) 0.019(3) -0.002(3) 0.004(3) -0.003(3)
C33 0.031(4) 0.035(4) 0.025(4) 0.003(3) 0.001(3) -0.001(3)
C34 0.059(5) 0.026(4) 0.024(4) -0.001(3) 0.002(4) -0.007(3)
C35 0.057(5) 0.034(4) 0.040(5) 0.001(4) 0.012(4) -0.018(4)
C36 0.036(4) 0.048(5) 0.036(4) 0.006(4) 0.000(3) -0.012(3)
C37 0.033(4) 0.034(4) 0.038(4) -0.003(3) 0.010(3) -0.008(3)
C38 0.026(4) 0.023(4) 0.025(3) 0.004(3) 0.010(3) -0.003(3)
C39 0.032(4) 0.027(4) 0.031(4) -0.005(3) 0.008(3) 0.004(3)
C40 0.035(4) 0.049(5) 0.029(4) -0.001(4) 0.003(3) 0.003(4)
C41 0.034(4) 0.042(5) 0.041(4) 0.007(4) 0.006(3) 0.005(3)
C42 0.049(5) 0.049(5) 0.046(5) 0.002(4) 0.014(4) 0.018(4)
C43 0.043(4) 0.029(4) 0.037(4) 0.004(3) 0.009(3) 0.011(3)
C44 0.073(7) 0.049(8) 0.096(10) 0.023(7) 0.046(8) -0.002(5)
Cl2 0.103(3) 0.182(4) 0.197(4) -0.097(3) 0.100(3) -0.048(3)
Cl3 0.103(3) 0.082(2) 0.183(4) -0.005(2) 0.032(3) 0.008(2)

loop_
_atom_type_symbol
_atom_type_description
_atom_type_scat_dispersion_real
_atom_type_scat_dispersion_imag
_atom_type_scat_source
C C 0.0033 0.0016 'International Tables Vol C Tables 4.2.6.8 and 6.1.1.4'
H H 0.0000 0.0000 'International Tables Vol C Tables 4.2.6.8 and 6.1.1.4'
O O 0.0106 0.0060 'International Tables Vol C Tables 4.2.6.8 and 6.1.1.4'
P P 0.1023 0.0942 'International Tables Vol C Tables 4.2.6.8 and 6.1.1.4'
S S 0.1246 0.1234 'International Tables Vol C Tables 4.2.6.8 and 6.1.1.4'
Cl Cl 0.1484 0.1585 'International Tables Vol C Tables 4.2.6.8 and 6.1.1.4'
Ru Ru -1.2594 0.8363 'International Tables Vol C Tables 4.2.6.8 and 6.1.1.4'

loop_
_geom_angle_atom_site_label_1
_geom_angle_atom_site_label_2
_geom_angle_atom_site_label_3
_geom_angle
C1 Ru O2 95.5(2)
C1 Ru P2 89.4(2)
O2 Ru P2 172.41(13)
C1 Ru P1 89.1(2)
O2 Ru P1 88.44(12)
P2 Ru P1 97.43(7)
C1 Ru Cl1 103.1(2)
O2 Ru Cl1 84.44(13)
P2 Ru Cl1 88.82(7)
P1 Ru Cl1 166.36(7)
C1 Ru O1 155.6(2)
O2 Ru O1 62.49(15)
P2 Ru O1 113.64(11)
P1 Ru O1 80.27(11)
Cl1 Ru O1 86.11(11)
C1 Ru S1 124.6(2)
O2 Ru S1 31.50(12)
P2 Ru S1 145.31(6)
P1 Ru S1 78.45(6)
Cl1 Ru S1 89.49(6)
O1 Ru S1 31.71(11)
O3 S1 O1 115.6(3)
O3 S1 O2 114.7(3)
O1 S1 O2 108.0(3)
O3 S1 C25 107.6(3)
O1 S1 C25 106.4(3)
O2 S1 C25 103.5(3)
O3 S1 Ru 147.5(2)
O1 S1 Ru 58.35(18)
O2 S1 Ru 51.31(18)
C25 S1 Ru 104.4(2)
C8 P1 C14 107.8(3)
C8 P1 C20 101.4(3)
C14 P1 C20 99.0(3)
C8 P1 Ru 113.0(2)
C14 P1 Ru 120.7(2)
C20 P1 Ru 112.6(2)
C38 P2 C32 99.8(3)
C38 P2 C26 103.7(3)
C32 P2 C26 106.1(3)
C38 P2 Ru 115.5(2)
C32 P2 Ru 118.6(2)
C26 P2 Ru 111.4(2)
S1 O1 Ru 89.9(2)
S1 O2 Ru 97.2(2)
C2 C1 Ru 128.2(5)
C3 C2 C7 117.6(6)
C3 C2 C1 119.0(6)
C7 C2 C1 123.4(6)
C2 C3 C4 121.2(8)
C5 C4 C3 119.5(8)
C4 C5 C6 121.4(8)
C5 C6 C7 120.4(8)
C6 C7 C2 119.9(7)
C13 C8 C9 118.4(6)
C13 C8 P1 122.4(5)
C9 C8 P1 117.6(5)
C10 C9 C8 120.4(7)
C9 C10 C11 121.2(7)
C10 C11 C12 118.8(7)
C13 C12 C11 120.7(7)
C12 C13 C8 120.6(6)
C15 C14 C19 119.0(7)
C15 C14 P1 122.8(6)
C19 C14 P1 118.1(5)
C14 C15 C16 120.5(8)
C17 C16 C15 119.4(8)
C18 C17 C16 120.0(8)
C19 C18 C17 120.2(8)
C18 C19 C14 120.9(7)
C21 C20 C25 117.2(6)
C21 C20 P1 118.8(5)
C25 C20 P1 124.0(5)
C22 C21 C20 121.6(7)
C23 C22 C21 120.6(7)
C22 C23 C24 120.3(7)
C25 C24 C23 119.6(7)
C24 C25 C20 120.7(7)
C24 C25 S1 120.5(5)
C20 C25 S1 118.8(5)
C31 C26 C27 119.1(7)
C31 C26 P2 123.6(6)
C27 C26 P2 117.2(5)
C28 C27 C26 120.3(7)
C27 C28 C29 120.9(8)
C30 C29 C28 119.1(7)
C29 C30 C31 121.0(8)
C26 C31 C30 119.6(7)
C33 C32 C37 117.8(7)
C33 C32 P2 124.0(6)
C37 C32 P2 118.2(5)
C32 C33 C34 121.7(7)
C35 C34 C33 119.2(7)
C34 C35 C36 121.0(7)
C35 C36 C37 119.6(8)
C36 C37 C32 120.6(7)
C39 C38 C43 116.7(6)
C39 C38 P2 120.5(5)
C43 C38 P2 122.6(5)
C40 C39 C38 120.3(7)
C41 C40 C39 121.8(7)
C40 C41 C42 119.8(7)
C43 C42 C41 119.7(7)
C42 C43 C38 121.6(7)
Cl2 C44 Cl3 118.9(7)
Cl3 C44' Cl2 103.2(15)
C44 Cl2 C44' 57.0(9)
C44 Cl3 C44' 58.3(10)

loop_
_geom_bond_atom_site_label_1
_geom_bond_atom_site_label_2
_geom_bond_distance
Ru C1 1.869(6)
Ru O2 2.225(4)
Ru P2 2.2953(18)
Ru P1 2.3382(18)
Ru Cl1 2.3804(18)
Ru O1 2.408(5)
Ru S1 2.8284(18)
S1 O3 1.434(5)
S1 O1 1.487(5)
S1 O2 1.490(5)
S1 C25 1.756(7)
P1 C8 1.819(6)
P1 C14 1.832(7)
P1 C20 1.844(7)
P2 C38 1.832(7)
P2 C32 1.839(7)
P2 C26 1.847(7)
C1 C2 1.443(9)
C2 C3 1.398(9)
C2 C7 1.429(10)
C3 C4 1.402(10)
C4 C5 1.367(12)
C5 C6 1.368(12)
C6 C7 1.396(10)
C8 C13 1.395(9)
C8 C9 1.395(9)
C9 C10 1.374(10)
C10 C11 1.380(10)
C11 C12 1.387(10)
C12 C13 1.378(9)
C14 C15 1.380(9)
C14 C19 1.393(9)
C15 C16 1.397(10)
C16 C17 1.387(12)
C17 C18 1.383(11)
C18 C19 1.365(10)
C20 C21 1.407(9)
C20 C25 1.412(9)
C21 C22 1.377(9)
C22 C23 1.363(11)
C23 C24 1.400(10)
C24 C25 1.397(9)
C26 C31 1.390(9)
C26 C27 1.402(10)
C27 C28 1.379(10)
C28 C29 1.396(11)
C29 C30 1.368(11)
C30 C31 1.411(10)
C32 C33 1.373(10)
C32 C37 1.414(10)
C33 C34 1.389(10)
C34 C35 1.368(11)
C35 C36 1.376(11)
C36 C37 1.378(10)
C38 C39 1.401(9)
C38 C43 1.404(10)
C39 C40 1.380(9)
C40 C41 1.336(11)
C41 C42 1.386(10)
C42 C43 1.368(10)
C44 Cl2 1.686(9)
C44 Cl3 1.704(10)
C44' Cl3 1.83(2)
C44' Cl2 1.90(2)

loop_
_geom_torsion_atom_site_label_1
_geom_torsion_atom_site_label_2
_geom_torsion_atom_site_label_3
_geom_torsion_atom_site_label_4
_geom_torsion
C1 Ru S1 O3 100.4(5)
O2 Ru S1 O3 74.9(5)
P2 Ru S1 O3 -92.4(4)
P1 Ru S1 O3 -178.8(4)
Cl1 Ru S1 O3 -5.2(4)
O1 Ru S1 O3 -88.7(5)
C1 Ru S1 O1 -171.0(3)
O2 Ru S1 O1 163.6(3)
P2 Ru S1 O1 -3.8(2)
P1 Ru S1 O1 -90.1(2)
Cl1 Ru S1 O1 83.4(2)
C1 Ru S1 O2 25.5(3)
P2 Ru S1 O2 -167.4(2)
P1 Ru S1 O2 106.3(2)
Cl1 Ru S1 O2 -80.2(2)
O1 Ru S1 O2 -163.6(3)
C1 Ru S1 C25 -70.4(3)
O2 Ru S1 C25 -95.9(3)
P2 Ru S1 C25 96.8(3)
P1 Ru S1 C25 10.4(2)
Cl1 Ru S1 C25 -176.0(2)
O1 Ru S1 C25 100.5(3)
C1 Ru P1 C8 0.6(3)
O2 Ru P1 C8 -95.0(3)
P2 Ru P1 C8 89.8(2)
Cl1 Ru P1 C8 -153.5(3)
O1 Ru P1 C8 -157.3(3)
S1 Ru P1 C8 -125.1(2)
C1 Ru P1 C14 -129.0(3)
O2 Ru P1 C14 135.4(3)
P2 Ru P1 C14 -39.7(3)
Cl1 Ru P1 C14 76.9(4)
O1 Ru P1 C14 73.1(3)
S1 Ru P1 C14 105.3(3)
C1 Ru P1 C20 114.6(3)
O2 Ru P1 C20 19.1(2)
P2 Ru P1 C20 -156.1(2)
Cl1 Ru P1 C20 -39.4(4)
O1 Ru P1 C20 -43.3(2)
S1 Ru P1 C20 -11.0(2)
C1 Ru P2 C38 -62.4(3)
O2 Ru P2 C38 68.1(10)
P1 Ru P2 C38 -151.5(2)
Cl1 Ru P2 C38 40.7(2)
O1 Ru P2 C38 125.9(3)
S1 Ru P2 C38 128.1(2)
C1 Ru P2 C32 56.0(3)
O2 Ru P2 C32 -173.5(9)
P1 Ru P2 C32 -33.1(3)
Cl1 Ru P2 C32 159.1(3)
O1 Ru P2 C32 -115.7(3)
S1 Ru P2 C32 -113.5(3)
C1 Ru P2 C26 179.6(3)
O2 Ru P2 C26 -49.9(10)
P1 Ru P2 C26 90.5(2)
Cl1 Ru P2 C26 -77.3(2)
O1 Ru P2 C26 7.9(3)
S1 Ru P2 C26 10.1(3)
O3 S1 O1 Ru 143.5(3)
O2 S1 O1 Ru 13.4(3)
C25 S1 O1 Ru -97.1(3)
C1 Ru O1 S1 18.2(6)
O2 Ru O1 S1 -9.59(19)
P2 Ru O1 S1 177.66(15)
P1 Ru O1 S1 83.75(19)
Cl1 Ru O1 S1 -95.34(19)
O3 S1 O2 Ru -145.2(3)
O1 S1 O2 Ru -14.7(3)
C25 S1 O2 Ru 97.8(3)
C1 Ru O2 S1 -159.2(3)
P2 Ru O2 S1 70.6(10)
P1 Ru O2 S1 -70.2(2)
Cl1 Ru O2 S1 98.1(2)
O1 Ru O2 S1 9.64(19)
O2 Ru C1 C2 -31.8(6)
P2 Ru C1 C2 142.4(6)
P1 Ru C1 C2 -120.2(6)
Cl1 Ru C1 C2 53.8(6)
O1 Ru C1 C2 -56.4(9)
S1 Ru C1 C2 -44.8(7)
Ru C1 C2 C3 169.0(5)
Ru C1 C2 C7 -11.7(10)
C7 C2 C3 C4 1.4(11)
C1 C2 C3 C4 -179.2(7)
C2 C3 C4 C5 -0.6(13)
C3 C4 C5 C6 -0.4(14)
C4 C5 C6 C7 0.6(14)
C5 C6 C7 C2 0.3(12)
C3 C2 C7 C6 -1.3(11)
C1 C2 C7 C6 179.4(7)
C14 P1 C8 C13 47.3(6)
C20 P1 C8 C13 150.7(5)
Ru P1 C8 C13 -88.6(5)
C14 P1 C8 C9 -147.2(5)
C20 P1 C8 C9 -43.8(6)
Ru P1 C8 C9 76.9(5)
C13 C8 C9 C10 -2.6(10)
P1 C8 C9 C10 -168.7(6)
C8 C9 C10 C11 2.8(12)
C9 C10 C11 C12 -1.0(12)
C10 C11 C12 C13 -1.0(11)
C11 C12 C13 C8 1.1(10)
C9 C8 C13 C12 0.7(10)
P1 C8 C13 C12 166.0(5)
C8 P1 C14 C15 17.1(6)
C20 P1 C14 C15 -88.0(6)
Ru P1 C14 C15 148.9(5)
C8 P1 C14 C19 -166.6(5)
C20 P1 C14 C19 88.3(6)
Ru P1 C14 C19 -34.8(6)
C19 C14 C15 C16 2.4(10)
P1 C14 C15 C16 178.7(6)
C14 C15 C16 C17 -1.7(11)
C15 C16 C17 C18 0.9(13)
C16 C17 C18 C19 -0.9(13)
C17 C18 C19 C14 1.6(12)
C15 C14 C19 C18 -2.4(10)
P1 C14 C19 C18 -178.8(6)
C8 P1 C20 C21 -48.6(6)
C14 P1 C20 C21 61.8(6)
Ru P1 C20 C21 -169.5(4)
C8 P1 C20 C25 133.2(6)
C14 P1 C20 C25 -116.5(6)
Ru P1 C20 C25 12.2(6)
C25 C20 C21 C22 -2.7(10)
P1 C20 C21 C22 178.9(5)
C20 C21 C22 C23 1.7(11)
C21 C22 C23 C24 -0.2(11)
C22 C23 C24 C25 -0.2(11)
C23 C24 C25 C20 -0.9(10)
C23 C24 C25 S1 -178.5(5)
C21 C20 C25 C24 2.3(10)
P1 C20 C25 C24 -179.4(5)
C21 C20 C25 S1 179.9(5)
P1 C20 C25 S1 -1.8(8)
O3 S1 C25 C24 -4.5(7)
O1 S1 C25 C24 -129.0(6)
O2 S1 C25 C24 117.3(6)
Ru S1 C25 C24 170.3(5)
O3 S1 C25 C20 177.9(5)
O1 S1 C25 C20 53.4(6)
O2 S1 C25 C20 -60.3(6)
Ru S1 C25 C20 -7.3(6)
C38 P2 C26 C31 74.0(6)
C32 P2 C26 C31 -30.7(6)
Ru P2 C26 C31 -161.1(5)
C38 P2 C26 C27 -102.5(5)
C32 P2 C26 C27 152.9(5)
Ru P2 C26 C27 22.4(6)
C31 C26 C27 C28 0.3(10)
P2 C26 C27 C28 176.9(5)
C26 C27 C28 C29 -0.4(11)
C27 C28 C29 C30 -0.3(11)
C28 C29 C30 C31 1.1(12)
C27 C26 C31 C30 0.5(10)
P2 C26 C31 C30 -175.9(5)
C29 C30 C31 C26 -1.2(11)
C38 P2 C32 C33 -139.5(6)
C26 P2 C32 C33 -32.0(7)
Ru P2 C32 C33 94.1(6)
C38 P2 C32 C37 42.9(6)
C26 P2 C32 C37 150.4(5)
Ru P2 C32 C37 -83.5(5)
C37 C32 C33 C34 1.4(10)
P2 C32 C33 C34 -176.2(5)
C32 C33 C34 C35 0.1(11)
C33 C34 C35 C36 -1.2(11)
C34 C35 C36 C37 0.7(12)
C35 C36 C37 C32 0.9(11)
C33 C32 C37 C36 -1.9(10)
P2 C32 C37 C36 175.9(6)
C32 P2 C38 C39 66.6(6)
C26 P2 C38 C39 -42.7(6)
Ru P2 C38 C39 -164.9(5)
C32 P2 C38 C43 -107.7(6)
C26 P2 C38 C43 142.9(6)
Ru P2 C38 C43 20.7(7)
C43 C38 C39 C40 -2.4(10)
P2 C38 C39 C40 -177.1(6)
C38 C39 C40 C41 1.5(12)
C39 C40 C41 C42 1.7(13)
C40 C41 C42 C43 -3.7(12)
C41 C42 C43 C38 2.7(12)
C39 C38 C43 C42 0.4(11)
P2 C38 C43 C42 174.9(6)
Cl3 C44 Cl2 C44' 40.7(13)
Cl3 C44' Cl2 C44 -33.1(10)
Cl2 C44 Cl3 C44' -42.0(13)
Cl2 C44' Cl3 C44 32.3(9)
